data_4088697
loop_
_publ_author_name
'Sabater, Sara'
'M\"uller-Bunz, Helge'
'Albrecht, Martin'

_publ_section_title
;
 Carboxylate-Functionalized Mesoionic Carbene Precursors: Decarboxylation,
 Ruthenium Bonding, and Catalytic Activity in Hydrogen Transfer Reactions
;
_journal_issue 13
_journal_name_full Organometallics
_journal_page_first 2256
_journal_paper_doi 10.1021/acs.organomet.6b00322
_journal_volume 35
_journal_year 2016
_chemical_formula_moiety 'C21 H26 Cl N4 O2 Ru, C F3 O3 S'
_chemical_formula_sum 'C22 H26 Cl F3 N4 O5 Ru S'
_chemical_formula_weight 652.05
_space_group_IT_number 14
_space_group_name_Hall '-P 2yn'
_space_group_name_H-M_alt 'P 1 21/n 1'
_symmetry_cell_setting monoclinic
_symmetry_space_group_name_Hall '-P 2yn'
_symmetry_space_group_name_H-M 'P 1 21/n 1'
_atom_sites_solution_hydrogens geom
_atom_sites_solution_primary direct
_atom_sites_solution_secondary difmap
_audit_creation_method SHELXL-97
_cell_angle_alpha 90.00
_cell_angle_beta 93.6884(7)
_cell_angle_gamma 90.00
_cell_formula_units_Z 4
_cell_length_a 11.8088(1)
_cell_length_b 14.5983(2)
_cell_length_c 15.4772(2)
_cell_measurement_reflns_used 33105
_cell_measurement_temperature 293(2)
_cell_measurement_theta_max 28.2630
_cell_measurement_theta_min 3.5220
_cell_volume 2662.56(6)
_computing_cell_refinement
; 
CrysAlisPro, Agilent Technologies, 
Version 1.171.36.24a (release 19-12-2012 CrysAlis171 .NET) 
(compiled Dec 19 2012,11:08:27) 
;
_computing_data_collection
; 
CrysAlisPro, Agilent Technologies, 
Version 1.171.36.24a (release 19-12-2012 CrysAlis171 .NET) 
(compiled Dec 19 2012,11:08:27) 
;
_computing_data_reduction
; 
CrysAlisPro, Agilent Technologies, 
Version 1.171.36.24a (release 19-12-2012 CrysAlis171 .NET) 
(compiled Dec 19 2012,11:08:27) 
;
_computing_structure_refinement 'SHELXL-97 (Sheldrick, 2008)'
_computing_structure_solution 'SHELXS-97 (Sheldrick, 2008)'
_diffrn_ambient_temperature 293(2)
_diffrn_detector_area_resol_mean 10.3196
_diffrn_measured_fraction_theta_full 0.998
_diffrn_measured_fraction_theta_max 0.998
_diffrn_measurement_device_type 'SuperNova, Dual, Cu at zero, Atlas'
_diffrn_measurement_method '\w scans'
_diffrn_radiation_monochromator mirror
_diffrn_radiation_source 'SuperNova (Mo) X-ray Source'
_diffrn_radiation_type MoK\a
_diffrn_radiation_wavelength 0.71073
_diffrn_reflns_av_R_equivalents 0.0183
_diffrn_reflns_av_sigmaI/netI 0.0085
_diffrn_reflns_limit_h_max 15
_diffrn_reflns_limit_h_min -15
_diffrn_reflns_limit_k_max 19
_diffrn_reflns_limit_k_min -19
_diffrn_reflns_limit_l_max 20
_diffrn_reflns_limit_l_min -20
_diffrn_reflns_number 64804
_diffrn_reflns_theta_full 28.29
_diffrn_reflns_theta_max 28.29
_diffrn_reflns_theta_min 2.98
_exptl_absorpt_coefficient_mu 0.828
_exptl_absorpt_correction_T_max 0.892
_exptl_absorpt_correction_T_min 0.840
_exptl_absorpt_correction_type analytical
_exptl_absorpt_process_details
; 
CrysAlisPro, Agilent Technologies, 
Version 1.171.36.24a (release 19-12-2012 CrysAlis171 .NET) 
(compiled Dec 19 2012,11:08:27) 
Analytical numeric absorption correction using a multifaceted crystal 
model based on expressions derived by R.C. Clark & J.S. Reid. 
(Clark, R. C. & Reid, J. S. (1995). Acta Cryst. A51, 887-897) 
;
_exptl_crystal_colour 'clear orange'
_exptl_crystal_density_diffrn 1.627
_exptl_crystal_density_method 'not measured'
_exptl_crystal_description irregular
_exptl_crystal_F_000 1320
_exptl_crystal_size_max 0.3031
_exptl_crystal_size_mid 0.2414
_exptl_crystal_size_min 0.1652
_refine_diff_density_max 0.656
_refine_diff_density_min -0.592
_refine_diff_density_rms 0.057
_refine_ls_extinction_method none
_refine_ls_goodness_of_fit_ref 1.047
_refine_ls_hydrogen_treatment constr
_refine_ls_matrix_type full
_refine_ls_number_parameters 339
_refine_ls_number_reflns 6600
_refine_ls_number_restraints 0
_refine_ls_restrained_S_all 1.047
_refine_ls_R_factor_all 0.0365
_refine_ls_R_factor_gt 0.0329
_refine_ls_shift/su_max 0.002
_refine_ls_shift/su_mean 0.000
_refine_ls_structure_factor_coef Fsqd
_refine_ls_weighting_details 'calc w=1/[\s^2^(Fo^2^)+(0.0540P)^2^+1.4977P] where P=(Fo^2^+2Fc^2^)/3'
_refine_ls_weighting_scheme calc
_refine_ls_wR_factor_gt 0.0964
_refine_ls_wR_factor_ref 0.1002
_reflns_number_gt 5874
_reflns_number_total 6600
_reflns_threshold_expression I>2\s(I)
_cod_data_source_file om6b00322_si_002.cif
_cod_data_source_block alb305_9
_cod_original_cell_volume 2662.56(5)
_cod_original_sg_symbol_H-M 'P 21/n'
_cod_database_code 4088697

loop_
_symmetry_equiv_pos_as_xyz
'x, y, z'
'-x+1/2, y+1/2, -z+1/2'
'-x, -y, -z'
'x-1/2, -y-1/2, z-1/2'

loop_
_atom_site_label
_atom_site_type_symbol
_atom_site_fract_x
_atom_site_fract_y
_atom_site_fract_z
_atom_site_U_iso_or_equiv
_atom_site_adp_type
_atom_site_occupancy
_atom_site_symmetry_multiplicity
_atom_site_calc_flag
_atom_site_refinement_flags
Ru Ru 0.264156(14) 0.754655(11) 0.084521(10) 0.04086(7) Uani 1 1 d .
Cl Cl 0.17986(5) 0.83213(5) 0.20119(4) 0.06357(17) Uani 1 1 d .
C1 C 0.19221(18) 0.85679(15) 0.00854(13) 0.0440(4) Uani 1 1 d .
C2 C 0.10200(19) 0.88518(17) -0.04817(14) 0.0505(5) Uani 1 1 d .
C3 C -0.0066(2) 0.8426(2) -0.07959(17) 0.0614(6) Uani 1 1 d .
O1 O -0.08537(19) 0.8870(2) -0.10960(18) 0.0949(8) Uani 1 1 d .
O2 O -0.00690(19) 0.75313(13) -0.07094(16) 0.0699(6) Uani 1 1 d .
C4 C -0.1128(3) 0.7100(3) -0.1048(3) 0.0970(12) Uani 1 1 d .
H4A H -0.1756 0.7317 -0.0729 0.116 Uiso 1 1 calc R
H4B H -0.1278 0.7258 -0.1653 0.116 Uiso 1 1 calc R
C5 C -0.1014(4) 0.6119(3) -0.0954(3) 0.1213(17) Uani 1 1 d .
H5A H -0.0401 0.5908 -0.1281 0.182 Uiso 1 1 calc R
H5B H -0.1706 0.5828 -0.1166 0.182 Uiso 1 1 calc R
H5C H -0.0860 0.5969 -0.0354 0.182 Uiso 1 1 calc R
N1 N 0.25628(15) 0.93459(12) 0.01249(11) 0.0459(4) Uani 1 1 d .
C6 C 0.35676(18) 0.94057(15) 0.06598(13) 0.0450(4) Uani 1 1 d .
C7 C 0.4176(2) 1.02047(17) 0.07882(16) 0.0574(6) Uani 1 1 d .
H7 H 0.3938 1.0752 0.0529 0.069 Uiso 1 1 calc R
C8 C 0.5152(2) 1.0152(2) 0.13180(18) 0.0655(7) Uani 1 1 d .
H8 H 0.5595 1.0672 0.1425 0.079 Uiso 1 1 calc R
C9 C 0.5473(2) 0.9329(2) 0.16897(18) 0.0640(7) Uani 1 1 d .
H9 H 0.6141 0.9285 0.2039 0.077 Uiso 1 1 calc R
C10 C 0.47974(18) 0.85712(19) 0.15412(16) 0.0559(6) Uani 1 1 d .
H10 H 0.5007 0.8021 0.1809 0.067 Uiso 1 1 calc R
N4 N 0.38407(14) 0.86021(13) 0.10189(12) 0.0451(4) Uani 1 1 d .
N2 N 0.21804(19) 1.00485(14) -0.03596(13) 0.0563(5) Uani 1 1 d .
N3 N 0.12368(18) 0.97336(14) -0.07182(13) 0.0567(5) Uani 1 1 d .
C11 C 0.0630(3) 1.0333(2) -0.1368(2) 0.0827(9) Uani 1 1 d .
H11A H 0.1053 1.0888 -0.1430 0.124 Uiso 1 1 calc R
H11B H -0.0109 1.0477 -0.1181 0.124 Uiso 1 1 calc R
H11C H 0.0552 1.0022 -0.1915 0.124 Uiso 1 1 calc R
C12 C 0.3438(2) 0.65682(14) -0.00464(14) 0.0478(5) Uani 1 1 d .
C18 C 0.4119(2) 0.67058(18) -0.08276(16) 0.0579(6) Uani 1 1 d .
H18 H 0.3608 0.6959 -0.1291 0.069 Uiso 1 1 calc R
C19 C 0.5086(4) 0.7344(3) -0.0689(3) 0.1083(16) Uani 1 1 d .
H19A H 0.4831 0.7900 -0.0434 0.163 Uiso 1 1 calc R
H19B H 0.5392 0.7479 -0.1234 0.163 Uiso 1 1 calc R
H19C H 0.5662 0.7066 -0.0309 0.163 Uiso 1 1 calc R
C20 C 0.4533(6) 0.5796(3) -0.1132(3) 0.154(2) Uani 1 1 d .
H20A H 0.5065 0.5543 -0.0701 0.231 Uiso 1 1 calc R
H20B H 0.4898 0.5876 -0.1663 0.231 Uiso 1 1 calc R
H20C H 0.3901 0.5386 -0.1226 0.231 Uiso 1 1 calc R
C13 C 0.3958(2) 0.64763(15) 0.08004(15) 0.0485(5) Uani 1 1 d .
H13 H 0.4741 0.6547 0.0879 0.058 Uiso 1 1 calc R
C14 C 0.3347(2) 0.62851(17) 0.15207(16) 0.0572(6) Uani 1 1 d .
H14 H 0.3727 0.6206 0.2061 0.069 Uiso 1 1 calc R
C15 C 0.2158(2) 0.62107(18) 0.14332(18) 0.0641(6) Uani 1 1 d .
C21 C 0.1511(3) 0.6040(3) 0.2219(2) 0.0922(11) Uani 1 1 d .
H21A H 0.1606 0.5413 0.2396 0.138 Uiso 1 1 calc R
H21B H 0.0720 0.6162 0.2085 0.138 Uiso 1 1 calc R
H21C H 0.1791 0.6436 0.2680 0.138 Uiso 1 1 calc R
C16 C 0.1601(2) 0.63267(19) 0.05989(18) 0.0625(6) Uani 1 1 d .
H16 H 0.0814 0.6283 0.0529 0.075 Uiso 1 1 calc R
C17 C 0.2236(2) 0.65078(16) -0.01231(16) 0.0543(5) Uani 1 1 d .
H17 H 0.1857 0.6590 -0.0663 0.065 Uiso 1 1 calc R
O3 O 0.7742(2) 0.6322(2) 0.30829(16) 0.1005(8) Uani 1 1 d .
O4 O 0.59937(19) 0.6465(2) 0.22114(18) 0.1024(9) Uani 1 1 d .
O5 O 0.7011(3) 0.7787(3) 0.2636(3) 0.1477(16) Uani 1 1 d .
S S 0.70706(6) 0.68213(6) 0.24565(5) 0.0702(2) Uani 1 1 d .
C22 C 0.7824(5) 0.6809(6) 0.1539(4) 0.149(3) Uani 1 1 d .
F1 F 0.8837(3) 0.7139(4) 0.1637(4) 0.227(2) Uani 1 1 d .
F2 F 0.7310(4) 0.7280(5) 0.0906(2) 0.274(4) Uani 1 1 d .
F3 F 0.7989(6) 0.5957(4) 0.1286(4) 0.269(3) Uani 1 1 d .

loop_
_atom_site_aniso_label
_atom_site_aniso_U_11
_atom_site_aniso_U_22
_atom_site_aniso_U_33
_atom_site_aniso_U_23
_atom_site_aniso_U_13
_atom_site_aniso_U_12
Ru 0.03666(11) 0.04734(12) 0.03764(11) 0.00414(6) -0.00505(7) -0.00094(6)
Cl 0.0585(3) 0.0828(4) 0.0497(3) 0.0023(3) 0.0061(2) 0.0167(3)
C1 0.0418(10) 0.0504(11) 0.0392(10) 0.0019(8) -0.0012(8) 0.0024(8)
C2 0.0483(11) 0.0579(13) 0.0446(11) 0.0031(9) -0.0045(9) 0.0071(9)
C3 0.0490(12) 0.0819(18) 0.0516(13) 0.0052(12) -0.0097(10) 0.0043(12)
O1 0.0598(12) 0.1096(19) 0.1107(19) 0.0134(15) -0.0296(12) 0.0129(12)
O2 0.0528(11) 0.0824(15) 0.0717(13) 0.0046(9) -0.0171(10) -0.0118(8)
C4 0.075(2) 0.117(3) 0.095(2) 0.004(2) -0.0311(18) -0.031(2)
C5 0.128(4) 0.109(3) 0.121(3) -0.007(3) -0.041(3) -0.046(3)
N1 0.0488(9) 0.0448(9) 0.0438(9) 0.0010(7) -0.0007(7) 0.0025(7)
C6 0.0432(10) 0.0484(11) 0.0438(10) -0.0081(8) 0.0046(8) -0.0007(8)
C7 0.0647(14) 0.0523(12) 0.0556(13) -0.0122(10) 0.0083(11) -0.0089(11)
C8 0.0596(14) 0.0705(16) 0.0673(15) -0.0245(13) 0.0115(12) -0.0208(13)
C9 0.0427(11) 0.0807(18) 0.0678(15) -0.0237(14) -0.0041(10) -0.0060(11)
C10 0.0409(11) 0.0657(15) 0.0598(13) -0.0119(11) -0.0072(10) 0.0050(10)
N4 0.0352(8) 0.0504(9) 0.0489(10) -0.0066(8) -0.0027(7) 0.0018(7)
N2 0.0674(12) 0.0476(10) 0.0530(11) 0.0042(8) -0.0025(9) 0.0091(9)
N3 0.0629(12) 0.0568(11) 0.0494(10) 0.0065(9) -0.0047(9) 0.0141(9)
C11 0.098(2) 0.0727(18) 0.0739(18) 0.0196(15) -0.0188(16) 0.0276(17)
C12 0.0568(12) 0.0410(10) 0.0444(11) 0.0008(8) -0.0068(9) 0.0009(9)
C18 0.0692(15) 0.0585(13) 0.0455(12) 0.0017(10) -0.0007(10) 0.0035(11)
C19 0.122(4) 0.122(3) 0.087(3) -0.024(2) 0.050(3) -0.052(3)
C20 0.266(7) 0.076(2) 0.134(4) -0.036(3) 0.117(4) -0.015(3)
C13 0.0503(11) 0.0457(11) 0.0480(11) 0.0021(9) -0.0086(9) 0.0061(9)
C14 0.0705(15) 0.0525(12) 0.0471(12) 0.0127(10) -0.0067(11) 0.0035(11)
C15 0.0738(17) 0.0574(14) 0.0615(15) 0.0157(12) 0.0063(12) -0.0102(12)
C21 0.103(3) 0.096(2) 0.081(2) 0.0262(19) 0.0282(19) -0.019(2)
C16 0.0561(14) 0.0596(14) 0.0706(16) 0.0076(12) -0.0056(12) -0.0180(11)
C17 0.0580(13) 0.0514(12) 0.0510(12) 0.0010(10) -0.0156(10) -0.0086(10)
O3 0.0716(14) 0.141(2) 0.0862(16) 0.0390(15) -0.0139(12) 0.0270(14)
O4 0.0597(12) 0.130(2) 0.114(2) 0.0242(17) -0.0229(13) -0.0107(13)
O5 0.146(3) 0.111(2) 0.175(3) -0.035(3) -0.078(3) 0.044(2)
S 0.0532(3) 0.0890(5) 0.0654(4) 0.0095(4) -0.0191(3) 0.0078(3)
C22 0.093(3) 0.256(9) 0.099(3) 0.046(5) 0.009(3) 0.019(4)
F1 0.089(2) 0.319(6) 0.279(5) 0.141(5) 0.055(3) 0.006(3)
F2 0.169(3) 0.557(12) 0.099(3) 0.123(4) 0.024(2) 0.066(5)
F3 0.349(7) 0.248(6) 0.224(5) -0.100(5) 0.133(5) 0.037(6)

loop_
_atom_type_symbol
_atom_type_description
_atom_type_scat_dispersion_real
_atom_type_scat_dispersion_imag
_atom_type_scat_source
C C 0.0033 0.0016 'International Tables Vol C Tables 4.2.6.8 and 6.1.1.4'
H H 0.0000 0.0000 'International Tables Vol C Tables 4.2.6.8 and 6.1.1.4'
N N 0.0061 0.0033 'International Tables Vol C Tables 4.2.6.8 and 6.1.1.4'
O O 0.0106 0.0060 'International Tables Vol C Tables 4.2.6.8 and 6.1.1.4'
F F 0.0171 0.0103 'International Tables Vol C Tables 4.2.6.8 and 6.1.1.4'
S S 0.1246 0.1234 'International Tables Vol C Tables 4.2.6.8 and 6.1.1.4'
Cl Cl 0.1484 0.1585 'International Tables Vol C Tables 4.2.6.8 and 6.1.1.4'
Ru Ru -1.2594 0.8363 'International Tables Vol C Tables 4.2.6.8 and 6.1.1.4'

loop_
_geom_angle_atom_site_label_1
_geom_angle_atom_site_label_2
_geom_angle_atom_site_label_3
_geom_angle
C1 Ru N4 77.92(8)
C1 Ru C17 92.71(9)
N4 Ru C17 136.13(9)
C1 Ru C16 106.57(10)
N4 Ru C16 171.50(9)
C17 Ru C16 37.85(10)
C1 Ru C13 139.77(8)
N4 Ru C13 93.02(8)
C17 Ru C13 66.90(9)
C16 Ru C13 78.88(10)
C1 Ru C12 106.62(8)
N4 Ru C12 103.96(8)
C17 Ru C12 37.61(9)
C16 Ru C12 68.00(10)
C13 Ru C12 37.21(8)
C1 Ru C15 139.38(10)
N4 Ru C15 140.74(9)
C17 Ru C15 67.71(10)
C16 Ru C15 37.45(10)
C13 Ru C15 66.14(10)
C12 Ru C15 79.80(9)
C1 Ru C14 171.59(9)
N4 Ru C14 108.34(9)
C17 Ru C14 78.89(9)
C16 Ru C14 66.50(10)
C13 Ru C14 36.43(9)
C12 Ru C14 66.80(9)
C15 Ru C14 36.48(10)
C1 Ru Cl 84.96(6)
N4 Ru Cl 82.34(5)
C17 Ru Cl 140.09(7)
C16 Ru Cl 105.04(8)
C13 Ru Cl 133.14(6)
C12 Ru Cl 167.65(6)
C15 Ru Cl 88.61(8)
C14 Ru Cl 101.25(7)
N1 C1 C2 100.33(19)
N1 C1 Ru 111.82(14)
C2 C1 Ru 147.84(18)
N3 C2 C1 107.4(2)
N3 C2 C3 118.8(2)
C1 C2 C3 133.7(2)
O1 C3 O2 124.6(3)
O1 C3 C2 122.3(3)
O2 C3 C2 113.1(2)
C3 O2 C4 113.5(3)
C5 C4 O2 108.6(3)
C5 C4 H4A 110.0
O2 C4 H4A 110.0
C5 C4 H4B 110.0
O2 C4 H4B 110.0
H4A C4 H4B 108.4
C4 C5 H5A 109.5
C4 C5 H5B 109.5
H5A C5 H5B 109.5
C4 C5 H5C 109.5
H5A C5 H5C 109.5
H5B C5 H5C 109.5
N2 N1 C1 116.67(18)
N2 N1 C6 121.78(19)
C1 N1 C6 121.55(18)
N4 C6 C7 125.2(2)
N4 C6 N1 111.38(18)
C7 C6 N1 123.4(2)
C8 C7 C6 116.7(3)
C8 C7 H7 121.7
C6 C7 H7 121.7
C7 C8 C9 119.8(2)
C7 C8 H8 120.1
C9 C8 H8 120.1
C10 C9 C8 119.5(2)
C10 C9 H9 120.3
C8 C9 H9 120.3
N4 C10 C9 121.9(3)
N4 C10 H10 119.0
C9 C10 H10 119.0
C6 N4 C10 116.9(2)
C6 N4 Ru 116.82(14)
C10 N4 Ru 125.83(17)
N3 N2 N1 102.64(19)
N2 N3 C2 112.95(19)
N2 N3 C11 116.5(2)
C2 N3 C11 130.3(2)
N3 C11 H11A 109.5
N3 C11 H11B 109.5
H11A C11 H11B 109.5
N3 C11 H11C 109.5
H11A C11 H11C 109.5
H11B C11 H11C 109.5
C13 C12 C17 116.3(2)
C13 C12 C18 122.1(2)
C17 C12 C18 121.6(2)
C13 C12 Ru 70.39(13)
C17 C12 Ru 68.49(14)
C18 C12 Ru 132.62(16)
C19 C18 C20 109.8(4)
C19 C18 C12 114.5(2)
C20 C18 C12 109.6(2)
C19 C18 H18 107.6
C20 C18 H18 107.6
C12 C18 H18 107.6
C18 C19 H19A 109.5
C18 C19 H19B 109.5
H19A C19 H19B 109.5
C18 C19 H19C 109.5
H19A C19 H19C 109.5
H19B C19 H19C 109.5
C18 C20 H20A 109.5
C18 C20 H20B 109.5
H20A C20 H20B 109.5
C18 C20 H20C 109.5
H20A C20 H20C 109.5
H20B C20 H20C 109.5
C14 C13 C12 122.8(2)
C14 C13 Ru 73.43(14)
C12 C13 Ru 72.40(13)
C14 C13 H13 118.6
C12 C13 H13 118.6
Ru C13 H13 127.9
C13 C14 C15 120.2(2)
C13 C14 Ru 70.13(13)
C15 C14 Ru 71.39(14)
C13 C14 H14 119.9
C15 C14 H14 119.9
Ru C14 H14 131.4
C14 C15 C16 118.7(2)
C14 C15 C21 119.6(3)
C16 C15 C21 121.8(3)
C14 C15 Ru 72.13(14)
C16 C15 Ru 69.06(14)
C21 C15 Ru 129.1(2)
C15 C21 H21A 109.5
C15 C21 H21B 109.5
H21A C21 H21B 109.5
C15 C21 H21C 109.5
H21A C21 H21C 109.5
H21B C21 H21C 109.5
C17 C16 C15 120.2(2)
C17 C16 Ru 70.33(14)
C15 C16 Ru 73.49(15)
C17 C16 H16 119.9
C15 C16 H16 119.9
Ru C16 H16 128.5
C16 C17 C12 121.7(2)
C16 C17 Ru 71.82(15)
C12 C17 Ru 73.90(13)
C16 C17 H17 119.2
C12 C17 H17 119.2
Ru C17 H17 127.2
O4 S O3 116.89(17)
O4 S O5 111.1(2)
O3 S O5 113.89(19)
O4 S C22 106.3(3)
O3 S C22 105.2(2)
O5 S C22 101.7(4)
F1 C22 F2 105.8(6)
F1 C22 F3 103.5(6)
F2 C22 F3 110.0(7)
F1 C22 S 115.0(5)
F2 C22 S 111.7(5)
F3 C22 S 110.4(5)

loop_
_geom_bond_atom_site_label_1
_geom_bond_atom_site_label_2
_geom_bond_distance
Ru C1 2.049(2)
Ru N4 2.0983(18)
Ru C17 2.164(2)
Ru C16 2.183(2)
Ru C13 2.209(2)
Ru C12 2.235(2)
Ru C15 2.241(2)
Ru C14 2.251(2)
Ru Cl 2.4004(6)
C1 N1 1.364(3)
C1 C2 1.399(3)
C2 N3 1.367(3)
C2 C3 1.479(3)
C3 O1 1.202(3)
C3 O2 1.313(3)
O2 C4 1.466(4)
C4 C5 1.445(6)
C4 H4A 0.9700
C4 H4B 0.9700
C5 H5A 0.9600
C5 H5B 0.9600
C5 H5C 0.9600
N1 N2 1.332(3)
N1 C6 1.405(3)
C6 N4 1.329(3)
C6 C7 1.378(3)
C7 C8 1.373(4)
C7 H7 0.9300
C8 C9 1.375(4)
C8 H8 0.9300
C9 C10 1.374(4)
C9 H9 0.9300
C10 N4 1.347(3)
C10 H10 0.9300
N2 N3 1.297(3)
N3 C11 1.483(3)
C11 H11A 0.9600
C11 H11B 0.9600
C11 H11C 0.9600
C12 C13 1.418(3)
C12 C17 1.419(3)
C12 C18 1.508(3)
C18 C19 1.478(5)
C18 C20 1.502(5)
C18 H18 0.9800
C19 H19A 0.9600
C19 H19B 0.9600
C19 H19C 0.9600
C20 H20A 0.9600
C20 H20B 0.9600
C20 H20C 0.9600
C13 C14 1.395(3)
C13 H13 0.9300
C14 C15 1.406(4)
C14 H14 0.9300
C15 C16 1.421(4)
C15 C21 1.499(4)
C21 H21A 0.9600
C21 H21B 0.9600
C21 H21C 0.9600
C16 C17 1.410(4)
C16 H16 0.9300
C17 H17 0.9300
O3 S 1.414(2)
O4 S 1.404(2)
O5 S 1.440(4)
S C22 1.724(5)
C22 F1 1.289(7)
C22 F2 1.314(7)
C22 F3 1.321(9)

loop_
_geom_torsion_atom_site_label_1
_geom_torsion_atom_site_label_2
_geom_torsion_atom_site_label_3
_geom_torsion_atom_site_label_4
_geom_torsion
N4 Ru C1 N1 -1.79(15)
C17 Ru C1 N1 -138.51(16)
C16 Ru C1 N1 -174.35(16)
C13 Ru C1 N1 -82.0(2)
C12 Ru C1 N1 -102.96(16)
C15 Ru C1 N1 163.38(15)
Cl Ru C1 N1 81.43(15)
N4 Ru C1 C2 179.1(3)
C17 Ru C1 C2 42.4(3)
C16 Ru C1 C2 6.5(3)
C13 Ru C1 C2 98.9(3)
C12 Ru C1 C2 77.9(3)
C15 Ru C1 C2 -15.7(4)
Cl Ru C1 C2 -97.7(3)
N1 C1 C2 N3 1.1(2)
Ru C1 C2 N3 -179.7(2)
N1 C1 C2 C3 -174.4(3)
Ru C1 C2 C3 4.8(5)
N3 C2 C3 O1 -15.6(4)
C1 C2 C3 O1 159.5(3)
N3 C2 C3 O2 164.5(2)
C1 C2 C3 O2 -20.4(4)
O1 C3 O2 C4 2.2(5)
C2 C3 O2 C4 -177.9(3)
C3 O2 C4 C5 177.4(4)
C2 C1 N1 N2 -1.7(2)
Ru C1 N1 N2 178.78(15)
C2 C1 N1 C6 177.44(18)
Ru C1 N1 C6 -2.1(2)
N2 N1 C6 N4 -174.13(19)
C1 N1 C6 N4 6.8(3)
N2 N1 C6 C7 6.1(3)
C1 N1 C6 C7 -173.0(2)
N4 C6 C7 C8 1.3(4)
N1 C6 C7 C8 -178.9(2)
C6 C7 C8 C9 -0.1(4)
C7 C8 C9 C10 -1.4(4)
C8 C9 C10 N4 2.0(4)
C7 C6 N4 C10 -0.8(3)
N1 C6 N4 C10 179.41(18)
C7 C6 N4 Ru 171.73(18)
N1 C6 N4 Ru -8.1(2)
C9 C10 N4 C6 -0.9(3)
C9 C10 N4 Ru -172.66(18)
C1 Ru N4 C6 5.72(16)
C17 Ru N4 C6 86.92(19)
C13 Ru N4 C6 146.12(16)
C12 Ru N4 C6 110.09(16)
C15 Ru N4 C6 -159.01(17)
C14 Ru N4 C6 179.89(16)
Cl Ru N4 C6 -80.73(15)
C1 Ru N4 C10 177.5(2)
C17 Ru N4 C10 -101.3(2)
C13 Ru N4 C10 -42.10(19)
C12 Ru N4 C10 -78.13(19)
C15 Ru N4 C10 12.8(3)
C14 Ru N4 C10 -8.3(2)
Cl Ru N4 C10 91.05(18)
C1 N1 N2 N3 1.5(3)
C6 N1 N2 N3 -177.60(19)
N1 N2 N3 C2 -0.7(3)
N1 N2 N3 C11 -175.1(2)
C1 C2 N3 N2 -0.3(3)
C3 C2 N3 N2 175.9(2)
C1 C2 N3 C11 173.1(3)
C3 C2 N3 C11 -10.6(4)
C1 Ru C12 C13 157.58(14)
N4 Ru C12 C13 76.26(15)
C17 Ru C12 C13 -130.3(2)
C16 Ru C12 C13 -100.85(16)
C15 Ru C12 C13 -63.73(15)
C14 Ru C12 C13 -27.99(14)
Cl Ru C12 C13 -43.3(4)
C1 Ru C12 C17 -72.14(15)
N4 Ru C12 C17 -153.46(13)
C16 Ru C12 C17 29.42(14)
C13 Ru C12 C17 130.3(2)
C15 Ru C12 C17 66.55(15)
C14 Ru C12 C17 102.28(15)
Cl Ru C12 C17 87.0(3)
C1 Ru C12 C18 41.6(2)
N4 Ru C12 C18 -39.8(2)
C17 Ru C12 C18 113.7(3)
C16 Ru C12 C18 143.1(2)
C13 Ru C12 C18 -116.0(3)
C15 Ru C12 C18 -179.8(2)
C14 Ru C12 C18 -144.0(2)
Cl Ru C12 C18 -159.3(2)
C13 C12 C18 C19 -41.2(4)
C17 C12 C18 C19 139.9(3)
Ru C12 C18 C19 51.0(4)
C13 C12 C18 C20 82.6(4)
C17 C12 C18 C20 -96.3(4)
Ru C12 C18 C20 174.9(3)
C17 C12 C13 C14 3.6(3)
C18 C12 C13 C14 -175.4(2)
Ru C12 C13 C14 55.9(2)
C17 C12 C13 Ru -52.37(18)
C18 C12 C13 Ru 128.7(2)
C1 Ru C13 C14 -167.87(14)
N4 Ru C13 C14 117.33(15)
C17 Ru C13 C14 -103.00(16)
C16 Ru C13 C14 -65.29(16)
C12 Ru C13 C14 -133.4(2)
C15 Ru C13 C14 -28.21(15)
Cl Ru C13 C14 34.99(18)
C1 Ru C13 C12 -34.5(2)
N4 Ru C13 C12 -109.26(14)
C17 Ru C13 C12 30.41(14)
C16 Ru C13 C12 68.12(15)
C15 Ru C13 C12 105.20(16)
C14 Ru C13 C12 133.4(2)
Cl Ru C13 C12 168.40(10)
C12 C13 C14 C15 -2.6(4)
Ru C13 C14 C15 52.9(2)
C12 C13 C14 Ru -55.5(2)
N4 Ru C14 C13 -69.17(15)
C17 Ru C14 C13 65.97(15)
C16 Ru C14 C13 103.60(17)
C12 Ru C14 C13 28.55(14)
C15 Ru C14 C13 133.4(2)
Cl Ru C14 C13 -154.75(13)
N4 Ru C14 C15 157.47(16)
C17 Ru C14 C15 -67.38(17)
C16 Ru C14 C15 -29.76(17)
C13 Ru C14 C15 -133.4(2)
C12 Ru C14 C15 -104.80(17)
Cl Ru C14 C15 71.90(16)
C13 C14 C15 C16 0.5(4)
Ru C14 C15 C16 52.8(2)
C13 C14 C15 C21 -177.7(3)
Ru C14 C15 C21 -125.4(3)
C13 C14 C15 Ru -52.3(2)
C1 Ru C15 C14 168.22(14)
N4 Ru C15 C14 -35.1(2)
C17 Ru C15 C14 101.78(18)
C16 Ru C15 C14 131.5(3)
C13 Ru C15 C14 28.18(15)
C12 Ru C15 C14 64.54(16)
Cl Ru C15 C14 -111.17(15)
C1 Ru C15 C16 36.7(2)
N4 Ru C15 C16 -166.60(15)
C17 Ru C15 C16 -29.75(17)
C13 Ru C15 C16 -103.35(19)
C12 Ru C15 C16 -66.98(17)
C14 Ru C15 C16 -131.5(3)
Cl Ru C15 C16 117.30(17)
C1 Ru C15 C21 -77.8(3)
N4 Ru C15 C21 78.9(3)
C17 Ru C15 C21 -144.3(3)
C16 Ru C15 C21 -114.5(4)
C13 Ru C15 C21 142.1(3)
C12 Ru C15 C21 178.5(3)
C14 Ru C15 C21 113.9(3)
Cl Ru C15 C21 2.8(3)
C14 C15 C16 C17 0.3(4)
C21 C15 C16 C17 178.5(3)
Ru C15 C16 C17 54.6(2)
C14 C15 C16 Ru -54.3(2)
C21 C15 C16 Ru 123.9(3)
C1 Ru C16 C17 72.38(16)
C13 Ru C16 C17 -66.50(15)
C12 Ru C16 C17 -29.25(14)
C15 Ru C16 C17 -131.6(2)
C14 Ru C16 C17 -102.53(17)
Cl Ru C16 C17 161.53(13)
C1 Ru C16 C15 -156.05(17)
C17 Ru C16 C15 131.6(2)
C13 Ru C16 C15 65.07(17)
C12 Ru C16 C15 102.32(18)
C14 Ru C16 C15 29.03(17)
Cl Ru C16 C15 -66.91(17)
C15 C16 C17 C12 0.8(4)
Ru C16 C17 C12 56.9(2)
C15 C16 C17 Ru -56.1(2)
C13 C12 C17 C16 -2.7(3)
C18 C12 C17 C16 176.3(2)
Ru C12 C17 C16 -56.0(2)
C13 C12 C17 Ru 53.31(18)
C18 C12 C17 Ru -127.7(2)
C1 Ru C17 C16 -113.86(16)
N4 Ru C17 C16 170.81(14)
C13 Ru C17 C16 101.97(17)
C12 Ru C17 C16 132.1(2)
C15 Ru C17 C16 29.45(16)
C14 Ru C17 C16 65.83(16)
Cl Ru C17 C16 -28.5(2)
C1 Ru C17 C12 114.06(14)
N4 Ru C17 C12 38.73(18)
C16 Ru C17 C12 -132.1(2)
C13 Ru C17 C12 -30.11(13)
C15 Ru C17 C12 -102.62(15)
C14 Ru C17 C12 -66.24(14)
Cl Ru C17 C12 -160.55(10)
O4 S C22 F1 178.2(6)
O3 S C22 F1 -57.2(7)
O5 S C22 F1 61.9(6)
O4 S C22 F2 57.6(7)
O3 S C22 F2 -177.8(6)
O5 S C22 F2 -58.8(7)
O4 S C22 F3 -65.2(5)
O3 S C22 F3 59.4(6)
O5 S C22 F3 178.5(5)
